data_2213510
loop_
_publ_author_name
'Perrotin, Philippe'
'Twamley, Brendan'
'Shapiro, Pamela J.'

_publ_section_title
;[\h^2^,\h^5^-Dicyclopentadienyldimethylsilane(2--)]bis(tetrahydrofuran-\k<i>O</i>)magnesium:
 an Si-bridged magnesocene
;
_journal_coeditor_code PV2007
_journal_issue 5
_journal_name_full 'Acta Crystallographica Section E'
_journal_page_first m1277
_journal_page_last m1278
_journal_paper_doi 10.1107/S1600536807015942
_journal_volume 63
_journal_year 2007
_chemical_formula_iupac '[Mg (C12 H14 Si) (C4 H8 O1)2]'
_chemical_formula_moiety 'C20 H30 Mg O2 Si'
_chemical_formula_sum 'C20 H30 Mg O2 Si'
_chemical_formula_weight 354.84
_chemical_name_common 'Si-bridged Magnesocene'
_chemical_name_systematic
;
[\h^2^,\h^5^-Dicyclopentadienyldimethylsilane(2-)]bis(tetrahydrofuran-
\kO)magnesium
;
_space_group_IT_number 14
_symmetry_cell_setting monoclinic
_symmetry_space_group_name_Hall '-P 2yn'
_symmetry_space_group_name_H-M 'P 1 21/n 1'
_atom_sites_solution_hydrogens geom
_atom_sites_solution_primary direct
_atom_sites_solution_secondary difmap
_audit_creation_method SHELXL-97
_cell_angle_alpha 90.00
_cell_angle_beta 102.8660(10)
_cell_angle_gamma 90.00
_cell_formula_units_Z 4
_cell_length_a 8.7260(4)
_cell_length_b 14.7521(7)
_cell_length_c 15.7421(7)
_cell_measurement_reflns_used 8215
_cell_measurement_temperature 87(2)
_cell_measurement_theta_max 30.04
_cell_measurement_theta_min 2.46
_cell_volume 1975.55(16)
_computing_cell_refinement 'SAINT-Plus (Bruker, 2001)'
_computing_data_collection 'SMART (Bruker, 2001)'
_computing_data_reduction SAINT-Plus
_computing_molecular_graphics SHELXTL
_computing_publication_material 'publCIF (Westrip, 2007)'
_computing_structure_refinement SHELXTL
_computing_structure_solution 'SHELXTL (Bruker, 2001)'
_diffrn_ambient_temperature 87(2)
_diffrn_detector_area_resol_mean 8.3
_diffrn_measured_fraction_theta_full 0.999
_diffrn_measured_fraction_theta_max 0.999
_diffrn_measurement_device_type 'Bruker--Siemens SMART APEX'
_diffrn_measurement_method \w
_diffrn_radiation_monochromator graphite
_diffrn_radiation_source 'normal-focus sealed tube'
_diffrn_radiation_type MoK\a
_diffrn_radiation_wavelength 0.71073
_diffrn_reflns_av_R_equivalents 0.0259
_diffrn_reflns_av_sigmaI/netI 0.0174
_diffrn_reflns_limit_h_max 10
_diffrn_reflns_limit_h_min -10
_diffrn_reflns_limit_k_max 17
_diffrn_reflns_limit_k_min -17
_diffrn_reflns_limit_l_max 18
_diffrn_reflns_limit_l_min -18
_diffrn_reflns_number 30193
_diffrn_reflns_theta_full 25.25
_diffrn_reflns_theta_max 25.25
_diffrn_reflns_theta_min 1.91
_diffrn_standards_number 0
_exptl_absorpt_coefficient_mu 0.160
_exptl_absorpt_correction_T_max 0.9818
_exptl_absorpt_correction_T_min 0.9306
_exptl_absorpt_correction_type multi-scan
_exptl_absorpt_process_details '(SADABS; Bruker, 2002)'
_exptl_crystal_colour colorless
_exptl_crystal_density_diffrn 1.193
_exptl_crystal_density_method 'not measured'
_exptl_crystal_description plate
_exptl_crystal_F_000 768
_exptl_crystal_size_max 0.45
_exptl_crystal_size_mid 0.35
_exptl_crystal_size_min 0.09
_refine_diff_density_max 0.395
_refine_diff_density_min -0.184
_refine_ls_extinction_method none
_refine_ls_goodness_of_fit_ref 1.077
_refine_ls_hydrogen_treatment constr
_refine_ls_matrix_type full
_refine_ls_number_parameters 219
_refine_ls_number_reflns 3580
_refine_ls_number_restraints 0
_refine_ls_restrained_S_all 1.077
_refine_ls_R_factor_all 0.0377
_refine_ls_R_factor_gt 0.0353
_refine_ls_shift/su_max 0.000
_refine_ls_shift/su_mean 0.000
_refine_ls_structure_factor_coef Fsqd
_refine_ls_weighting_details 'calc w=1/[\s^2^(Fo^2^)+(0.0437P)^2^+1.0755P] where P=(Fo^2^+2Fc^2^)/3'
_refine_ls_weighting_scheme calc
_refine_ls_wR_factor_gt 0.0869
_refine_ls_wR_factor_ref 0.0884
_reflns_number_gt 3343
_reflns_number_total 3580
_reflns_threshold_expression I>2\s(I)
_cod_data_source_file pv2007.cif
_cod_data_source_block I
_cod_original_sg_symbol_H-M 'P 21/n'
_cod_database_code 2213510
_cod_database_fobs_code 2213510

loop_
_symmetry_equiv_pos_as_xyz
'x, y, z'
'-x+1/2, y+1/2, -z+1/2'
'-x, -y, -z'
'x-1/2, -y-1/2, z-1/2'

loop_
_atom_site_type_symbol
_atom_site_label
_atom_site_fract_x
_atom_site_fract_y
_atom_site_fract_z
_atom_site_U_iso_or_equiv
_atom_site_adp_type
_atom_site_calc_flag
_atom_site_refinement_flags
_atom_site_occupancy
C C1 -0.12264(16) 0.47745(10) 0.08997(9) 0.0159(3) Uani d . 1
H H1 -0.1224 0.5303 0.0555 0.019 Uiso calc R 1
C C2 -0.09188(17) 0.38866(10) 0.06529(10) 0.0180(3) Uani d . 1
H H2 -0.0690 0.3714 0.0113 0.022 Uiso calc R 1
C C3 -0.10097(17) 0.32998(10) 0.13447(10) 0.0184(3) Uani d . 1
H H3 -0.0843 0.2663 0.1357 0.022 Uiso calc R 1
C C4 -0.13911(16) 0.38257(10) 0.20142(10) 0.0169(3) Uani d . 1
H H4 -0.1527 0.3599 0.2557 0.020 Uiso calc R 1
C C5 -0.15428(16) 0.47516(10) 0.17513(9) 0.0154(3) Uani d . 1
C C6 0.09048(17) 0.58347(9) 0.28307(10) 0.0162(3) Uani d . 1
C C7 0.19250(17) 0.59255(10) 0.22292(10) 0.0175(3) Uani d . 1
H H7 0.1596 0.5971 0.1613 0.021 Uiso calc R 1
C C8 0.34969(17) 0.59355(10) 0.27122(11) 0.0200(3) Uani d . 1
H H8 0.4406 0.6003 0.2479 0.024 Uiso calc R 1
C C9 0.34818(18) 0.58296(10) 0.35908(10) 0.0214(3) Uani d . 1
H H9 0.4380 0.5806 0.4060 0.026 Uiso calc R 1
C C10 0.19116(18) 0.57639(10) 0.36631(10) 0.0192(3) Uani d . 1
H H10 0.1578 0.5684 0.4193 0.023 Uiso calc R 1
C C11 -0.22709(18) 0.67491(11) 0.19693(11) 0.0228(3) Uani d . 1
H H11A -0.1904 0.6865 0.1434 0.034 Uiso calc R 1
H H11B -0.2025 0.7272 0.2359 0.034 Uiso calc R 1
H H11C -0.3410 0.6650 0.1824 0.034 Uiso calc R 1
C C12 -0.20150(19) 0.54505(12) 0.35192(11) 0.0259(4) Uani d . 1
H H12A -0.3159 0.5377 0.3358 0.039 Uiso calc R 1
H H12B -0.1747 0.5947 0.3940 0.039 Uiso calc R 1
H H12C -0.1532 0.4887 0.3781 0.039 Uiso calc R 1
C C13 0.28017(17) 0.30487(10) 0.09434(10) 0.0199(3) Uani d . 1
H H13A 0.1947 0.2952 0.0421 0.024 Uiso calc R 1
H H13B 0.2672 0.2612 0.1399 0.024 Uiso calc R 1
C C14 0.43987(18) 0.29381(11) 0.07231(10) 0.0212(3) Uani d . 1
H H14A 0.4356 0.2494 0.0247 0.025 Uiso calc R 1
H H14B 0.5202 0.2742 0.1239 0.025 Uiso calc R 1
C C15 0.47418(17) 0.38900(10) 0.04358(10) 0.0190(3) Uani d . 1
H H15A 0.5883 0.3984 0.0491 0.023 Uiso calc R 1
H H15B 0.4184 0.4008 -0.0174 0.023 Uiso calc R 1
C C16 0.41167(17) 0.44838(10) 0.10668(10) 0.0183(3) Uani d . 1
H H16A 0.4934 0.4586 0.1605 0.022 Uiso calc R 1
H H16B 0.3770 0.5078 0.0799 0.022 Uiso calc R 1
C C17 0.17382(19) 0.33494(11) 0.37130(10) 0.0237(3) Uani d . 1
H H17A 0.1371 0.2713 0.3644 0.028 Uiso calc R 1
H H17B 0.0852 0.3741 0.3781 0.028 Uiso calc R 1
C C18 0.3110(2) 0.34450(12) 0.44871(10) 0.0261(4) Uani d . 1
H H18A 0.2993 0.3038 0.4969 0.031 Uiso calc R 1
H H18B 0.3221 0.4078 0.4702 0.031 Uiso calc R 1
C C19 0.44991(19) 0.31657(12) 0.41088(10) 0.0253(4) Uani d . 1
H H19A 0.5479 0.3462 0.4425 0.030 Uiso calc R 1
H H19B 0.4647 0.2500 0.4138 0.030 Uiso calc R 1
C C20 0.40522(18) 0.34875(11) 0.31711(10) 0.0219(3) Uani d . 1
H H20A 0.4608 0.4058 0.3100 0.026 Uiso calc R 1
H H20B 0.4333 0.3025 0.2776 0.026 Uiso calc R 1
O O1 0.27854(11) 0.39834(7) 0.12598(6) 0.0159(2) Uani d . 1
O O2 0.23541(12) 0.36343(7) 0.29730(6) 0.0169(2) Uani d . 1
Si Si1 -0.12653(4) 0.57181(3) 0.25240(3) 0.01551(12) Uani d . 1
Mg Mg1 0.12052(5) 0.43981(3) 0.19561(3) 0.01351(13) Uani d . 1

loop_
_atom_site_aniso_label
_atom_site_aniso_U_11
_atom_site_aniso_U_22
_atom_site_aniso_U_33
_atom_site_aniso_U_12
_atom_site_aniso_U_13
_atom_site_aniso_U_23
C1 0.0110(7) 0.0190(7) 0.0165(7) -0.0008(5) 0.0010(5) 0.0022(6)
C2 0.0125(7) 0.0238(8) 0.0163(7) -0.0006(6) 0.0005(6) -0.0045(6)
C3 0.0151(7) 0.0147(7) 0.0236(8) -0.0011(6) 0.0005(6) -0.0030(6)
C4 0.0145(7) 0.0179(7) 0.0177(7) -0.0047(6) 0.0023(6) 0.0004(6)
C5 0.0100(6) 0.0173(7) 0.0183(7) -0.0017(5) 0.0022(5) -0.0017(6)
C6 0.0151(7) 0.0115(7) 0.0218(8) 0.0009(5) 0.0039(6) -0.0029(6)
C7 0.0160(7) 0.0148(7) 0.0211(7) -0.0015(6) 0.0030(6) -0.0002(6)
C8 0.0142(7) 0.0155(7) 0.0303(8) -0.0022(6) 0.0049(6) -0.0029(6)
C9 0.0166(7) 0.0198(8) 0.0249(8) 0.0008(6) -0.0016(6) -0.0069(6)
C10 0.0204(8) 0.0164(7) 0.0200(8) 0.0012(6) 0.0027(6) -0.0059(6)
C11 0.0168(7) 0.0193(8) 0.0305(9) 0.0028(6) 0.0017(6) -0.0042(6)
C12 0.0215(8) 0.0339(9) 0.0241(8) -0.0006(7) 0.0087(6) -0.0054(7)
C13 0.0192(7) 0.0173(8) 0.0243(8) -0.0018(6) 0.0073(6) -0.0043(6)
C14 0.0186(7) 0.0222(8) 0.0240(8) 0.0024(6) 0.0070(6) -0.0003(6)
C15 0.0141(7) 0.0253(8) 0.0181(7) 0.0003(6) 0.0046(6) 0.0017(6)
C16 0.0141(7) 0.0216(8) 0.0199(7) -0.0051(6) 0.0051(6) 0.0011(6)
C17 0.0267(8) 0.0280(9) 0.0183(8) 0.0018(7) 0.0093(6) 0.0063(6)
C18 0.0321(9) 0.0298(9) 0.0158(8) 0.0076(7) 0.0039(7) 0.0043(6)
C19 0.0268(8) 0.0272(9) 0.0195(8) 0.0055(7) -0.0001(6) 0.0028(6)
C20 0.0172(8) 0.0265(8) 0.0212(8) 0.0052(6) 0.0026(6) 0.0050(6)
O1 0.0145(5) 0.0151(5) 0.0190(5) -0.0025(4) 0.0056(4) -0.0010(4)
O2 0.0161(5) 0.0197(5) 0.0147(5) 0.0021(4) 0.0029(4) 0.0035(4)
Si1 0.0120(2) 0.0156(2) 0.0190(2) 0.00039(15) 0.00358(16) -0.00350(15)
Mg1 0.0121(2) 0.0139(2) 0.0142(2) 0.00020(18) 0.00212(18) 0.00102(18)

loop_
_atom_type_symbol
_atom_type_description
_atom_type_scat_dispersion_real
_atom_type_scat_dispersion_imag
_atom_type_scat_source
C C 0.0033 0.0016 'International Tables Vol C Tables 4.2.6.8 and 6.1.1.4'
H H 0.0000 0.0000 'International Tables Vol C Tables 4.2.6.8 and 6.1.1.4'
O O 0.0106 0.0060 'International Tables Vol C Tables 4.2.6.8 and 6.1.1.4'
Mg Mg 0.0486 0.0363 'International Tables Vol C Tables 4.2.6.8 and 6.1.1.4'
Si Si 0.0817 0.0704 'International Tables Vol C Tables 4.2.6.8 and 6.1.1.4'

loop_
_geom_angle_atom_site_label_1
_geom_angle_atom_site_label_2
_geom_angle_atom_site_label_3
_geom_angle
_geom_angle_publ_flag
C2 C1 C5 108.99(13) ?
C2 C1 Mg1 77.71(8) ?
C5 C1 Mg1 71.14(8) ?
C2 C1 H1 125.5 ?
C5 C1 H1 125.5 ?
Mg1 C1 H1 117.5 ?
C3 C2 C1 108.15(13) ?
C3 C2 Mg1 73.49(8) ?
C1 C2 Mg1 69.66(8) ?
C3 C2 H2 125.9 ?
C1 C2 H2 125.9 ?
Mg1 C2 H2 122.6 ?
C2 C3 C4 107.70(13) ?
C2 C3 Mg1 74.44(8) ?
C4 C3 Mg1 69.61(8) ?
C2 C3 H3 126.1 ?
C4 C3 H3 126.1 ?
Mg1 C3 H3 121.5 ?
C3 C4 C5 109.46(13) ?
C3 C4 Mg1 77.65(9) ?
C5 C4 Mg1 71.59(8) ?
C3 C4 H4 125.3 ?
C5 C4 H4 125.3 ?
Mg1 C4 H4 117.3 ?
C4 C5 C1 105.69(12) ?
C4 C5 Si1 123.81(11) ?
C1 C5 Si1 124.97(11) ?
C4 C5 Mg1 74.20(8) ?
C1 C5 Mg1 74.66(8) ?
Si1 C5 Mg1 95.63(6) ?
C10 C6 C7 105.60(13) ?
C10 C6 Si1 128.60(12) ?
C7 C6 Si1 125.52(11) ?
C10 C6 Mg1 108.65(9) ?
C7 C6 Mg1 64.78(8) ?
Si1 C6 Mg1 90.23(6) ?
C8 C7 C6 108.35(13) ?
C8 C7 Mg1 107.22(10) ?
C6 C7 Mg1 81.52(8) ?
C8 C7 H7 125.8 ?
C6 C7 H7 125.8 ?
Mg1 C7 H7 82.7 ?
C9 C8 C7 108.07(13) ?
C9 C8 H8 126.0 ?
C7 C8 H8 126.0 ?
C8 C9 C10 108.25(14) ?
C8 C9 H9 125.9 ?
C10 C9 H9 125.9 ?
C9 C10 C6 109.71(14) ?
C9 C10 H10 125.1 ?
C6 C10 H10 125.1 ?
Si1 C11 H11A 109.5 ?
Si1 C11 H11B 109.5 ?
H11A C11 H11B 109.5 ?
Si1 C11 H11C 109.5 ?
H11A C11 H11C 109.5 ?
H11B C11 H11C 109.5 ?
Si1 C12 H12A 109.5 ?
Si1 C12 H12B 109.5 ?
H12A C12 H12B 109.5 ?
Si1 C12 H12C 109.5 ?
H12A C12 H12C 109.5 ?
H12B C12 H12C 109.5 ?
O1 C13 C14 104.91(11) ?
O1 C13 H13A 110.8 ?
C14 C13 H13A 110.8 ?
O1 C13 H13B 110.8 ?
C14 C13 H13B 110.8 ?
H13A C13 H13B 108.8 ?
C13 C14 C15 102.69(12) ?
C13 C14 H14A 111.2 ?
C15 C14 H14A 111.2 ?
C13 C14 H14B 111.2 ?
C15 C14 H14B 111.2 ?
H14A C14 H14B 109.1 ?
C16 C15 C14 102.41(12) ?
C16 C15 H15A 111.3 ?
C14 C15 H15A 111.3 ?
C16 C15 H15B 111.3 ?
C14 C15 H15B 111.3 ?
H15A C15 H15B 109.2 ?
O1 C16 C15 105.24(12) ?
O1 C16 H16A 110.7 ?
C15 C16 H16A 110.7 ?
O1 C16 H16B 110.7 ?
C15 C16 H16B 110.7 ?
H16A C16 H16B 108.8 ?
O2 C17 C18 104.59(13) ?
O2 C17 H17A 110.8 ?
C18 C17 H17A 110.8 ?
O2 C17 H17B 110.8 ?
C18 C17 H17B 110.8 ?
H17A C17 H17B 108.9 ?
C17 C18 C19 102.47(13) ?
C17 C18 H18A 111.3 ?
C19 C18 H18A 111.3 ?
C17 C18 H18B 111.3 ?
C19 C18 H18B 111.3 ?
H18A C18 H18B 109.2 ?
C20 C19 C18 103.98(13) ?
C20 C19 H19A 111.0 ?
C18 C19 H19A 111.0 ?
C20 C19 H19B 111.0 ?
C18 C19 H19B 111.0 ?
H19A C19 H19B 109.0 ?
O2 C20 C19 106.44(12) ?
O2 C20 H20A 110.4 ?
C19 C20 H20A 110.4 ?
O2 C20 H20B 110.4 ?
C19 C20 H20B 110.4 ?
H20A C20 H20B 108.6 ?
C16 O1 C13 109.59(10) ?
C16 O1 Mg1 128.58(9) ?
C13 O1 Mg1 121.59(8) ?
C17 O2 C20 108.99(11) ?
C17 O2 Mg1 126.03(9) ?
C20 O2 Mg1 123.36(9) ?
C5 Si1 C6 102.63(6) yes
C5 Si1 C12 111.61(7) ?
C6 Si1 C12 109.20(7) ?
C5 Si1 C11 109.85(7) ?
C6 Si1 C11 113.04(7) ?
C12 Si1 C11 110.32(8) ?
C5 Si1 Mg1 48.86(4) ?
C6 Si1 Mg1 54.05(4) ?
C12 Si1 Mg1 119.49(6) ?
C11 Si1 Mg1 130.06(5) ?
O2 Mg1 O1 89.03(4) yes
O2 Mg1 C7 108.82(5) ?
O1 Mg1 C7 101.58(5) ?
O2 Mg1 C5 121.92(5) ?
O1 Mg1 C5 140.11(5) ?
C7 Mg1 C5 91.98(5) ?
O2 Mg1 C4 94.48(5) ?
O1 Mg1 C4 131.45(5) ?
C7 Mg1 C4 122.50(5) ?
C5 Mg1 C4 34.21(5) ?
O2 Mg1 C1 149.51(5) ?
O1 Mg1 C1 106.88(5) ?
C7 Mg1 C1 93.59(5) ?
C5 Mg1 C1 34.19(5) ?
C4 Mg1 C1 55.43(5) ?
O2 Mg1 C3 98.35(5) ?
O1 Mg1 C3 98.83(5) ?
C7 Mg1 C3 146.03(5) ?
C5 Mg1 C3 55.66(5) ?
C4 Mg1 C3 32.74(5) ?
C1 Mg1 C3 54.33(5) ?
O2 Mg1 C2 127.74(5) ?
O1 Mg1 C2 86.34(5) ?
C7 Mg1 C2 123.11(5) ?
C5 Mg1 C2 55.43(5) ?
C4 Mg1 C2 54.09(5) ?
C1 Mg1 C2 32.63(5) ?
C3 Mg1 C2 32.06(5) ?
O2 Mg1 C6 97.27(5) ?
O1 Mg1 C6 134.21(5) ?
C7 Mg1 C6 33.70(5) ?
C5 Mg1 C6 71.07(5) ?
C4 Mg1 C6 93.38(5) ?
C1 Mg1 C6 90.03(5) ?
C3 Mg1 C6 124.64(5) ?
C2 Mg1 C6 122.09(5) ?
O2 Mg1 Si1 111.41(3) ?
O1 Mg1 Si1 156.68(4) ?
C7 Mg1 Si1 62.09(4) ?
C5 Mg1 Si1 35.51(4) ?
C4 Mg1 Si1 60.49(4) ?
C1 Mg1 Si1 60.85(4) ?
C3 Mg1 Si1 89.48(4) ?
C2 Mg1 Si1 89.46(4) ?
C6 Mg1 Si1 35.72(3) ?

loop_
_geom_bond_atom_site_label_1
_geom_bond_atom_site_label_2
_geom_bond_distance
_geom_bond_publ_flag
C1 C2 1.409(2) ?
C1 C5 1.428(2) ?
C1 Mg1 2.4504(14) yes
C1 H1 0.9500 ?
C2 C3 1.407(2) ?
C2 Mg1 2.5534(15) yes
C2 H2 0.9500 ?
C3 C4 1.407(2) ?
C3 Mg1 2.5413(15) yes
C3 H3 0.9500 ?
C4 C5 1.425(2) ?
C4 Mg1 2.4385(15) yes
C4 H4 0.9500 ?
C5 Si1 1.8548(15) yes
C5 Mg1 2.4045(14) yes
C6 C10 1.410(2) ?
C6 C7 1.443(2) ?
C6 Si1 1.8551(15) yes
C6 Mg1 2.5723(15) yes
C7 C8 1.413(2) ?
C7 Mg1 2.3529(15) yes
C7 H7 0.9500 ?
C8 C9 1.395(2) ?
C8 H8 0.9500 ?
C9 C10 1.403(2) ?
C9 H9 0.9500 ?
C10 H10 0.9500 ?
C11 Si1 1.8720(16) ?
C11 H11A 0.9800 ?
C11 H11B 0.9800 ?
C11 H11C 0.9800 ?
C12 Si1 1.8694(16) ?
C12 H12A 0.9800 ?
C12 H12B 0.9800 ?
C12 H12C 0.9800 ?
C13 O1 1.4672(17) ?
C13 C14 1.518(2) ?
C13 H13A 0.9900 ?
C13 H13B 0.9900 ?
C14 C15 1.525(2) ?
C14 H14A 0.9900 ?
C14 H14B 0.9900 ?
C15 C16 1.514(2) ?
C15 H15A 0.9900 ?
C15 H15B 0.9900 ?
C16 O1 1.4642(17) ?
C16 H16A 0.9900 ?
C16 H16B 0.9900 ?
C17 O2 1.4495(18) ?
C17 C18 1.513(2) ?
C17 H17A 0.9900 ?
C17 H17B 0.9900 ?
C18 C19 1.522(2) ?
C18 H18A 0.9900 ?
C18 H18B 0.9900 ?
C19 C20 1.517(2) ?
C19 H19A 0.9900 ?
C19 H19B 0.9900 ?
C20 O2 1.4608(18) ?
C20 H20A 0.9900 ?
C20 H20B 0.9900 ?
O1 Mg1 2.0372(11) yes
O2 Mg1 2.0305(11) yes
Si1 Mg1 3.1776(6) ?
